data_8101750
loop_
_publ_author_name
'H.-Y. He'
'Y.-L. Zhou'
'J. Chen'
'L.-G. Zhu'

_publ_section_title
;
Crystal structure of bis(\m-chloro)(1,10-phenanthroline-N,N')
cadmium(II), CdCl~2~(C~12~H~8~N~2~)
;
_journal_issue 2
_journal_name_full 'Zeitschrift f\"ur Kristallographie - New Crystal Structures'
_journal_page_first 209
_journal_page_last 210
_journal_volume 220
_journal_year 2005
_chemical_formula_sum 'C12 H8 Cd Cl2 N2'
_chemical_formula_weight 363.50
_chemical_name_systematic
;
 bis(mu-chloro)(1,10-phenanthroline)cadmium(II)
;
_space_group_IT_number 15
_symmetry_cell_setting monoclinic
_symmetry_space_group_name_Hall '-C 2yc'
_symmetry_space_group_name_H-M 'C 1 2/c 1'
_atom_sites_solution_hydrogens geom
_atom_sites_solution_primary direct
_atom_sites_solution_secondary difmap
_audit_creation_method SHELXL-97
_cell_angle_alpha 90.00
_cell_angle_beta 110.643(2)
_cell_angle_gamma 90.00
_cell_formula_units_Z 4
_cell_length_a 16.9339(18)
_cell_length_b 10.5113(11)
_cell_length_c 7.2284(7)
_cell_measurement_reflns_used 1398
_cell_measurement_temperature 293(2)
_cell_measurement_theta_max 52.210
_cell_measurement_theta_min 4.650
_cell_volume 1204.0(2)
_computing_cell_refinement 'Bruker SMART'
_computing_data_collection 'Bruker SMART'
_computing_data_reduction 'Bruker SHELXTL'
_computing_molecular_graphics 'Ortep-3 for Windows (Farrugia, 1997)'
_computing_publication_material 'WinGX (Farrugia, 1999)'
_computing_structure_refinement 'SHELXL-97 (Sheldrick, 1997)'
_computing_structure_solution 'SHELXS-97 (Sheldrick, 1997)'
_diffrn_ambient_temperature 293(2)
_diffrn_measured_fraction_theta_full 0.957
_diffrn_measured_fraction_theta_max 0.957
_diffrn_measurement_device_type 'CCD area detector'
_diffrn_measurement_method 'phi and omega scans'
_diffrn_radiation_monochromator graphite
_diffrn_radiation_source 'fine-focus sealed tube'
_diffrn_radiation_type MoK\a
_diffrn_radiation_wavelength 0.71073
_diffrn_reflns_av_R_equivalents 0.0584
_diffrn_reflns_av_sigmaI/netI 0.0560
_diffrn_reflns_limit_h_max 21
_diffrn_reflns_limit_h_min -9
_diffrn_reflns_limit_k_max 13
_diffrn_reflns_limit_k_min -13
_diffrn_reflns_limit_l_max 9
_diffrn_reflns_limit_l_min -8
_diffrn_reflns_number 3204
_diffrn_reflns_theta_full 26.50
_diffrn_reflns_theta_max 26.50
_diffrn_reflns_theta_min 4.65
_diffrn_standards_decay_% 0
_diffrn_standards_interval_count 0
_diffrn_standards_interval_time 0
_diffrn_standards_number 0
_exptl_absorpt_coefficient_mu 2.232
_exptl_absorpt_correction_T_max 0.767
_exptl_absorpt_correction_T_min 0.712
_exptl_absorpt_correction_type multi-scan
_exptl_absorpt_process_details 'SADABS (Sheldrick, 1997)'
_exptl_crystal_colour colorless
_exptl_crystal_density_diffrn 2.005
_exptl_crystal_density_method 'not measured'
_exptl_crystal_description block
_exptl_crystal_F_000 704
_exptl_crystal_size_max 0.203
_exptl_crystal_size_mid 0.136
_exptl_crystal_size_min 0.125
_refine_diff_density_max 0.408
_refine_diff_density_min -0.552
_refine_diff_density_rms 0.092
_refine_ls_extinction_method none
_refine_ls_goodness_of_fit_ref 0.925
_refine_ls_hydrogen_treatment mixed
_refine_ls_matrix_type full
_refine_ls_number_parameters 78
_refine_ls_number_reflns 1194
_refine_ls_number_restraints 0
_refine_ls_restrained_S_all 0.925
_refine_ls_R_factor_all 0.0347
_refine_ls_R_factor_gt 0.0293
_refine_ls_shift/su_max 0.000
_refine_ls_shift/su_mean 0.000
_refine_ls_structure_factor_coef Fsqd
_refine_ls_weighting_details 'calc w=1/[\s^2^(Fo^2^)+(0.0113P)^2^+0.0000P] where P=(Fo^2^+2Fc^2^)/3'
_refine_ls_weighting_scheme calc
_refine_ls_wR_factor_gt 0.0463
_refine_ls_wR_factor_ref 0.0477
_reflns_number_gt 1028
_reflns_number_total 1194
_reflns_threshold_expression >2sigma(I)
_cod_data_source_file 1267-1491.cff
_cod_data_source_block cd24105
_cod_original_sg_symbol_H-M C2/c
_cod_database_code 8101750

loop_
_symmetry_equiv_pos_as_xyz
'x, y, z'
'-x, y, -z+1/2'
'x+1/2, y+1/2, z'
'-x+1/2, y+1/2, -z+1/2'
'-x, -y, -z'
'x, -y, z-1/2'
'-x+1/2, -y+1/2, -z'
'x+1/2, -y+1/2, z-1/2'

loop_
_atom_site_label
_atom_site_type_symbol
_atom_site_fract_x
_atom_site_fract_y
_atom_site_fract_z
_atom_site_U_iso_or_equiv
_atom_site_adp_type
_atom_site_occupancy
_atom_site_symmetry_multiplicity
_atom_site_Wyckoff_symbol
_atom_site_calc_flag
_atom_site_refinement_flags
_atom_site_disorder_assembly
_atom_site_disorder_group
Cd1 Cd 0.0000 0.07085(3) 0.7500 0.03771(13) Uani 1 4 e d S . .
Cl1 Cl 0.09579(5) -0.07723(7) 1.01153(10) 0.0468(2) Uani 1 8 f d . . .
N1 N 0.07649(15) 0.2525(2) 0.9015(4) 0.0438(6) Uani 1 8 f d . . .
C2 C 0.0411(2) 0.3656(3) 0.8272(4) 0.0486(8) Uani 1 8 f d . . .
C3 C 0.0814(3) 0.4813(3) 0.9004(6) 0.0723(12) Uani 1 8 f d . . .
C4 C 0.1616(4) 0.4760(6) 1.0472(7) 0.0985(19) Uani 1 8 f d . . .
H4 H 0.1917 0.5504 1.0947 0.080 Uiso 1 8 f calc R . .
C5 C 0.1948(3) 0.3618(6) 1.1190(7) 0.0942(16) Uani 1 8 f d . . .
H5 H 0.2474 0.3571 1.2192 0.080 Uiso 1 8 f calc R . .
C6 C 0.1508(2) 0.2526(4) 1.0440(5) 0.0653(10) Uani 1 8 f d . . .
H6 H 0.1746 0.1750 1.0964 0.080 Uiso 1 8 f calc R . .
C7 C 0.0373(4) 0.5981(3) 0.8190(7) 0.110(3) Uani 1 8 f d . . .
H7 H 0.0630 0.6755 0.8667 0.080 Uiso 1 8 f calc R . .

loop_
_atom_site_aniso_label
_atom_site_aniso_U_11
_atom_site_aniso_U_22
_atom_site_aniso_U_33
_atom_site_aniso_U_23
_atom_site_aniso_U_13
_atom_site_aniso_U_12
Cd1 0.0454(2) 0.03105(18) 0.02875(17) 0.000 0.00320(13) 0.000
Cl1 0.0500(5) 0.0491(4) 0.0376(4) 0.0091(3) 0.0107(3) 0.0129(4)
N1 0.0440(15) 0.0472(16) 0.0421(14) -0.0143(11) 0.0177(12) -0.0086(12)
C2 0.074(2) 0.0377(17) 0.054(2) -0.0098(14) 0.0466(17) -0.0101(16)
C3 0.122(4) 0.051(2) 0.080(3) -0.030(2) 0.080(3) -0.037(2)
C4 0.123(5) 0.111(4) 0.095(4) -0.070(3) 0.079(4) -0.080(4)
C5 0.063(3) 0.151(4) 0.077(3) -0.068(3) 0.034(2) -0.052(3)
C6 0.053(2) 0.088(3) 0.054(2) -0.0306(19) 0.0174(18) -0.012(2)
C7 0.235(9) 0.0337(18) 0.131(6) -0.024(2) 0.150(6) -0.035(3)

loop_
_atom_type_symbol
_atom_type_description
_atom_type_scat_dispersion_real
_atom_type_scat_dispersion_imag
_atom_type_scat_source
C C 0.0033 0.0016 'International Tables Vol C Tables 4.2.6.8 and 6.1.1.4'
H H 0.0000 0.0000 'International Tables Vol C Tables 4.2.6.8 and 6.1.1.4'
N N 0.0061 0.0033 'International Tables Vol C Tables 4.2.6.8 and 6.1.1.4'
Cl Cl 0.1484 0.1585 'International Tables Vol C Tables 4.2.6.8 and 6.1.1.4'
Cd Cd -0.8075 1.2024 'International Tables Vol C Tables 4.2.6.8 and 6.1.1.4'

loop_
_geom_angle_atom_site_label_1
_geom_angle_atom_site_label_2
_geom_angle_atom_site_label_3
_geom_angle
_geom_angle_site_symmetry_1
_geom_angle_site_symmetry_3
_geom_angle_publ_flag
N1 Cd1 N1 71.31(13) . 2_556 ?
N1 Cd1 Cl1 161.10(6) . 2_556 ?
N1 Cd1 Cl1 92.79(7) 2_556 2_556 ?
N1 Cd1 Cl1 92.79(7) . . ?
N1 Cd1 Cl1 161.10(6) 2_556 . ?
Cl1 Cd1 Cl1 104.51(4) 2_556 . ?
N1 Cd1 Cl1 92.18(6) . 5_557 ?
N1 Cd1 Cl1 85.54(6) 2_556 5_557 ?
Cl1 Cd1 Cl1 96.79(3) 2_556 5_557 ?
Cl1 Cd1 Cl1 84.93(2) . 5_557 ?
N1 Cd1 Cl1 85.54(6) . 6 ?
N1 Cd1 Cl1 92.18(6) 2_556 6 ?
Cl1 Cd1 Cl1 84.93(2) 2_556 6 ?
Cl1 Cd1 Cl1 96.79(3) . 6 ?
Cl1 Cd1 Cl1 177.21(3) 5_557 6 ?
Cd1 Cl1 Cd1 95.07(2) . 5_557 ?
C6 N1 C2 118.5(3) . . ?
C6 N1 Cd1 125.7(2) . . ?
C2 N1 Cd1 115.76(19) . . ?
N1 C2 C3 121.5(3) . . ?
N1 C2 C2 118.50(17) . 2_556 ?
C3 C2 C2 119.9(3) . 2_556 ?
C4 C3 C2 117.7(4) . . ?
C4 C3 C7 124.4(4) . . ?
C2 C3 C7 117.9(4) . . ?
C5 C4 C3 119.3(4) . . ?
C5 C4 H4 120.4 . . ?
C3 C4 H4 120.4 . . ?
C4 C5 C6 119.8(4) . . ?
C4 C5 H5 120.1 . . ?
C6 C5 H5 120.1 . . ?
N1 C6 C5 123.1(4) . . ?
N1 C6 H6 118.4 . . ?
C5 C6 H6 118.4 . . ?
C7 C7 C3 122.1(3) 2_556 . ?
C7 C7 H7 118.9 2_556 . ?
C3 C7 H7 118.9 . . ?

loop_
_geom_bond_atom_site_label_1
_geom_bond_atom_site_label_2
_geom_bond_distance
_geom_bond_site_symmetry_2
_geom_bond_publ_flag
Cd1 N1 2.350(2) . ?
Cd1 N1 2.350(2) 2_556 ?
Cd1 Cl1 2.5427(7) 2_556 ?
Cd1 Cl1 2.5427(7) . ?
Cd1 Cl1 2.7529(8) 5_557 ?
Cd1 Cl1 2.7529(8) 6 ?
Cl1 Cd1 2.7529(8) 5_557 ?
N1 C6 1.315(4) . ?
N1 C2 1.354(4) . ?
C2 C3 1.404(4) . ?
C2 C2 1.446(7) 2_556 ?
C3 C4 1.398(6) . ?
C3 C7 1.450(6) . ?
C4 C5 1.349(7) . ?
C4 H4 0.9300 . ?
C5 C6 1.372(5) . ?
C5 H5 0.9300 . ?
C6 H6 0.9300 . ?
C7 C7 1.305(11) 2_556 ?
C7 H7 0.9300 . ?
